data_7023916
loop_
_publ_author_name
'Poropudas, Merja J.'
'Vigo, Ludmila'
'Oilunkaniemi, Raija'
'Laitinen, Risto S.'

_publ_section_title
;
 Versatile solid-state coordination chemistry of telluroether complexes of
 silver(i) and copper(i).
;
_journal_issue 48
_journal_name_full 'Dalton transactions (Cambridge, England : 2003)'
_journal_page_first 16868
_journal_page_last 16877
_journal_paper_doi 10.1039/c3dt51840j
_journal_volume 42
_journal_year 2013
_chemical_formula_sum 'C54 H132 Ag6 F18 O18 S6 Si12 Te6'
_chemical_formula_weight 3353.86
_chemical_name_systematic
;
poly{[mu-bis(trimethylsilylmethyl)tellane]silver trifluoro-
methylsulfonate}
;
_space_group_IT_number 14
_symmetry_cell_setting monoclinic
_symmetry_space_group_name_Hall '-P 2ybc'
_symmetry_space_group_name_H-M 'P 1 21/c 1'
_atom_sites_solution_hydrogens geom
_atom_sites_solution_primary direct
_atom_sites_solution_secondary difmap
_audit_creation_method SHELXL-97
_cell_angle_alpha 90.00
_cell_angle_beta 92.28(3)
_cell_angle_gamma 90.00
_cell_formula_units_Z 4
_cell_length_a 30.819(6)
_cell_length_b 16.649(3)
_cell_length_c 22.780(5)
_cell_measurement_reflns_used 15151
_cell_measurement_temperature 120(2)
_cell_measurement_theta_max 25.00
_cell_measurement_theta_min 2.89
_cell_volume 11679(4)
_computing_cell_refinement 'DENZO-SMN (Otwinowski & Minor, 1997)'
_computing_data_collection 'COLLECT (Bruker, 2008)'
_computing_data_reduction 'DENZO-SMN (Otwinowski & Minor, 1997)'
_computing_molecular_graphics 'DIAMOND (Branderburg, 2006)'
_computing_publication_material 'WinGX (Farrugia, 1999)'
_computing_structure_refinement 'SHELXL-97 (Sheldrick, 2008)'
_computing_structure_solution 'SIR-92 (Altomare et al., 1994)'
_diffrn_ambient_temperature 120(2)
_diffrn_measured_fraction_theta_full 0.992
_diffrn_measured_fraction_theta_max 0.992
_diffrn_measurement_device_type 'Bruker Nonius kappaccd'
_diffrn_measurement_method '\f scans, and \w scans with \k offsets'
_diffrn_radiation_monochromator graphite
_diffrn_radiation_source 'fine-focus sealed tube'
_diffrn_radiation_type MoK\a
_diffrn_radiation_wavelength 0.71073
_diffrn_reflns_av_R_equivalents 0.1220
_diffrn_reflns_av_sigmaI/netI 0.0944
_diffrn_reflns_limit_h_max 36
_diffrn_reflns_limit_h_min -36
_diffrn_reflns_limit_k_max 19
_diffrn_reflns_limit_k_min -19
_diffrn_reflns_limit_l_max 27
_diffrn_reflns_limit_l_min -27
_diffrn_reflns_number 20411
_diffrn_reflns_theta_full 25.00
_diffrn_reflns_theta_max 25.00
_diffrn_reflns_theta_min 2.89
_exptl_absorpt_coefficient_mu 2.762
_exptl_absorpt_correction_T_max 0.7697
_exptl_absorpt_correction_T_min 0.6081
_exptl_absorpt_correction_type multi-scan
_exptl_absorpt_process_details 'XPREP in SHELXTL (Sheldrick, 2008)'
_exptl_crystal_colour colorless
_exptl_crystal_density_diffrn 1.907
_exptl_crystal_density_method 'not measured'
_exptl_crystal_description block
_exptl_crystal_F_000 6480
_exptl_crystal_size_max 0.20
_exptl_crystal_size_mid 0.15
_exptl_crystal_size_min 0.10
_refine_diff_density_max 1.372
_refine_diff_density_min -1.934
_refine_diff_density_rms 0.219
_refine_ls_extinction_coef 0.00064(4)
_refine_ls_extinction_expression Fc^*^=kFc[1+0.001xFc^2^\l^3^/sin(2\q)]^-1/4^
_refine_ls_extinction_method SHELXL
_refine_ls_goodness_of_fit_ref 1.008
_refine_ls_hydrogen_treatment constr
_refine_ls_matrix_type full
_refine_ls_number_parameters 1073
_refine_ls_number_reflns 20411
_refine_ls_number_restraints 23
_refine_ls_restrained_S_all 1.008
_refine_ls_R_factor_all 0.1060
_refine_ls_R_factor_gt 0.0756
_refine_ls_shift/su_max 0.001
_refine_ls_shift/su_mean 0.000
_refine_ls_structure_factor_coef Fsqd
_refine_ls_weighting_details 'calc w=1/[\s^2^(Fo^2^)+(0.0696P)^2^+171.4277P] where P=(Fo^2^+2Fc^2^)/3'
_refine_ls_weighting_scheme calc
_refine_ls_wR_factor_gt 0.1743
_refine_ls_wR_factor_ref 0.1956
_reflns_number_gt 15151
_reflns_number_total 20411
_reflns_threshold_expression >2sigma(I)
_cod_data_source_file c3dt51840j.txt
_cod_data_source_block cmpd8
_cod_original_sg_symbol_H-M P2(1)/c
_cod_database_code 7023916

loop_
_symmetry_equiv_pos_as_xyz
'x, y, z'
'-x, y+1/2, -z+1/2'
'-x, -y, -z'
'x, -y-1/2, z-1/2'

loop_
_atom_site_label
_atom_site_type_symbol
_atom_site_fract_x
_atom_site_fract_y
_atom_site_fract_z
_atom_site_U_iso_or_equiv
_atom_site_adp_type
_atom_site_occupancy
_atom_site_symmetry_multiplicity
_atom_site_calc_flag
_atom_site_refinement_flags
_atom_site_disorder_assembly
_atom_site_disorder_group
C1 C 0.4814(4) -0.1781(8) 0.8932(6) 0.050(3) Uani 1 1 d . . .
C2 C 0.7433(4) 0.0775(8) 0.9370(6) 0.049(3) Uani 1 1 d . . .
C3 C 0.6883(5) -0.0089(8) 0.6056(6) 0.056(4) Uani 1 1 d . . .
C4 C 0.7670(4) 0.5886(9) 0.9421(6) 0.052(3) Uani 1 1 d . . .
C5 C 0.7938(5) 0.5210(9) 0.6102(6) 0.053(3) Uani 1 1 d . . .
C110 C 0.6824(4) -0.1753(7) 0.9211(5) 0.035(3) Uani 1 1 d . . .
H11A H 0.7004 -0.2241 0.9265 0.042 Uiso 1 1 calc R . .
H11B H 0.7011 -0.1288 0.9321 0.042 Uiso 1 1 calc R . .
C111 C 0.6022(5) -0.2682(9) 0.9605(7) 0.057(4) Uani 1 1 d . . .
H11C H 0.6200 -0.3170 0.9591 0.085 Uiso 1 1 calc . . .
H11D H 0.5862 -0.2612 0.9229 0.085 Uiso 1 1 calc . . .
H11E H 0.5817 -0.2730 0.9921 0.085 Uiso 1 1 calc . . .
C112 C 0.6069(5) -0.0837(9) 0.9701(6) 0.056(4) Uani 1 1 d . . .
H11F H 0.5943 -0.0769 0.9302 0.084 Uiso 1 1 calc . . .
H11G H 0.6266 -0.0389 0.9795 0.084 Uiso 1 1 calc . . .
H11H H 0.5836 -0.0847 0.9982 0.084 Uiso 1 1 calc . . .
C113 C 0.6668(6) -0.1889(13) 1.0476(6) 0.078(5) Uani 1 1 d . . .
H11I H 0.6456 -0.1949 1.0782 0.117 Uiso 1 1 calc . . .
H11J H 0.6842 -0.1404 1.0552 0.117 Uiso 1 1 calc . . .
H11K H 0.6860 -0.2359 1.0479 0.117 Uiso 1 1 calc . . .
C120 C 0.6516(4) -0.2891(7) 0.8137(5) 0.039(3) Uani 1 1 d . . .
H12A H 0.6741 -0.3220 0.8345 0.047 Uiso 1 1 calc R . .
H12B H 0.6233 -0.3024 0.8302 0.047 Uiso 1 1 calc R . .
C121 C 0.6420(5) -0.4275(9) 0.7279(7) 0.060(4) Uani 1 1 d . . .
H12C H 0.6371 -0.4423 0.6865 0.090 Uiso 1 1 calc . . .
H12D H 0.6169 -0.4435 0.7501 0.090 Uiso 1 1 calc . . .
H12E H 0.6680 -0.4550 0.7438 0.090 Uiso 1 1 calc . . .
C122 C 0.7022(4) -0.2910(9) 0.7036(6) 0.048(3) Uani 1 1 d . . .
H12F H 0.7050 -0.3184 0.6659 0.072 Uiso 1 1 calc . . .
H12G H 0.7258 -0.3081 0.7310 0.072 Uiso 1 1 calc . . .
H12H H 0.7039 -0.2328 0.6977 0.072 Uiso 1 1 calc . . .
C123 C 0.6041(5) -0.2618(10) 0.6971(6) 0.059(4) Uani 1 1 d . . .
H12I H 0.6121 -0.2052 0.6923 0.089 Uiso 1 1 calc . . .
H12J H 0.5785 -0.2654 0.7211 0.089 Uiso 1 1 calc . . .
H12K H 0.5976 -0.2857 0.6585 0.089 Uiso 1 1 calc . . .
C210 C 0.8550(5) -0.1240(9) 0.7102(6) 0.052(3) Uani 1 1 d . . .
H21A H 0.8443 -0.0680 0.7103 0.063 Uiso 1 1 calc R . .
H21B H 0.8868 -0.1222 0.7187 0.063 Uiso 1 1 calc R . .
C211 C 0.8739(4) -0.2636(9) 0.6284(6) 0.052(3) Uani 1 1 d . . .
H21C H 0.8603 -0.3031 0.6537 0.078 Uiso 1 1 calc . . .
H21D H 0.9044 -0.2565 0.6411 0.078 Uiso 1 1 calc . . .
H21E H 0.8721 -0.2826 0.5876 0.078 Uiso 1 1 calc . . .
C212 C 0.7869(5) -0.1825(13) 0.6186(7) 0.081(6) Uani 1 1 d . . .
H21F H 0.7825 -0.2138 0.5824 0.121 Uiso 1 1 calc . . .
H21G H 0.7724 -0.1304 0.6139 0.121 Uiso 1 1 calc . . .
H21H H 0.7747 -0.2116 0.6514 0.121 Uiso 1 1 calc . . .
C213 C 0.8669(6) -0.0886(9) 0.5846(7) 0.069(5) Uani 1 1 d . . .
H21I H 0.8594 -0.1022 0.5436 0.103 Uiso 1 1 calc . . .
H21J H 0.8986 -0.0861 0.5903 0.103 Uiso 1 1 calc . . .
H21K H 0.8543 -0.0364 0.5940 0.103 Uiso 1 1 calc . . .
C220 C 0.8607(5) -0.1206(10) 0.8472(6) 0.060(4) Uani 1 1 d . . .
H22A H 0.8918 -0.1209 0.8377 0.072 Uiso 1 1 calc R . .
H22B H 0.8507 -0.0641 0.8448 0.072 Uiso 1 1 calc R . .
C221 C 0.7990(5) -0.1563(9) 0.9478(7) 0.056(4) Uani 1 1 d . . .
H22C H 0.7978 -0.1635 0.9904 0.084 Uiso 1 1 calc . . .
H22D H 0.7836 -0.2004 0.9276 0.084 Uiso 1 1 calc . . .
H22E H 0.7853 -0.1051 0.9365 0.084 Uiso 1 1 calc . . .
C222 C 0.8801(5) -0.2585(13) 0.9346(8) 0.085(6) Uani 1 1 d . . .
H22F H 0.8826 -0.2728 0.9764 0.128 Uiso 1 1 calc . . .
H22G H 0.9090 -0.2594 0.9180 0.128 Uiso 1 1 calc . . .
H22H H 0.8612 -0.2972 0.9138 0.128 Uiso 1 1 calc . . .
C223 C 0.8899(6) -0.0828(14) 0.9709(7) 0.099(8) Uani 1 1 d . . .
H22I H 0.8786 -0.0284 0.9644 0.148 Uiso 1 1 calc . . .
H22J H 0.9201 -0.0853 0.9589 0.148 Uiso 1 1 calc . . .
H22K H 0.8887 -0.0965 1.0126 0.148 Uiso 1 1 calc . . .
C310 C 0.9838(6) 0.5840(14) 0.7945(8) 0.094(7) Uani 1 1 d . . .
H31A H 1.0037 0.5386 0.7875 0.112 Uiso 1 1 calc R . .
H31B H 0.9929 0.6295 0.7699 0.112 Uiso 1 1 calc R . .
C311 C 0.9506(5) 0.5643(10) 0.9194(7) 0.061(4) Uani 1 1 d . . .
H31C H 0.9571 0.5067 0.9219 0.092 Uiso 1 1 calc . . .
H31D H 0.9212 0.5720 0.9023 0.092 Uiso 1 1 calc . . .
H31E H 0.9525 0.5878 0.9589 0.092 Uiso 1 1 calc . . .
C312 C 0.9832(17) 0.7224(15) 0.872(2) 0.33(4) Uani 1 1 d . . .
H31F H 0.9698 0.7392 0.9086 0.495 Uiso 1 1 calc . . .
H31G H 0.9644 0.7379 0.8384 0.495 Uiso 1 1 calc . . .
H31H H 1.0115 0.7485 0.8696 0.495 Uiso 1 1 calc . . .
C313 C 1.0440(8) 0.580(3) 0.8957(11) 0.24(3) Uani 1 1 d . . .
H31I H 1.0649 0.5975 0.8670 0.367 Uiso 1 1 calc . . .
H31J H 1.0443 0.5214 0.8985 0.367 Uiso 1 1 calc . . .
H31K H 1.0520 0.6033 0.9342 0.367 Uiso 1 1 calc . . .
C320 C 0.9325(5) 0.5519(11) 0.6744(7) 0.072(5) Uani 1 1 d . A .
H32A H 0.9044 0.5488 0.6520 0.086 Uiso 1 1 calc R . .
H32B H 0.9453 0.6050 0.6660 0.086 Uiso 1 1 calc R . .
C410 C 0.8168(10) 0.280(2) 0.9002(10) 0.20(2) Uani 1 1 d . . .
H41A H 0.7855 0.2755 0.9078 0.237 Uiso 1 1 calc R . .
H41B H 0.8270 0.2253 0.8917 0.237 Uiso 1 1 calc R . .
C411 C 0.8745(6) 0.4033(11) 0.9615(8) 0.077(5) Uani 1 1 d . . .
H41C H 0.9002 0.3931 0.9387 0.115 Uiso 1 1 calc . . .
H41D H 0.8836 0.4226 1.0007 0.115 Uiso 1 1 calc . . .
H41E H 0.8563 0.4440 0.9416 0.115 Uiso 1 1 calc . . .
C412 C 0.8761(9) 0.2269(16) 0.992(3) 0.27(3) Uani 1 1 d . . .
H41F H 0.8585 0.1869 1.0120 0.404 Uiso 1 1 calc . . .
H41G H 0.8990 0.2466 1.0197 0.404 Uiso 1 1 calc . . .
H41H H 0.8894 0.2021 0.9583 0.404 Uiso 1 1 calc . . .
C413 C 0.7972(11) 0.321(2) 1.0184(13) 0.21(2) Uani 1 1 d . . .
H41I H 0.7787 0.3656 1.0045 0.310 Uiso 1 1 calc . . .
H41J H 0.8087 0.3325 1.0582 0.310 Uiso 1 1 calc . . .
H41K H 0.7799 0.2715 1.0188 0.310 Uiso 1 1 calc . . .
C420 C 0.8113(5) 0.2482(12) 0.7612(10) 0.090(7) Uani 1 1 d . . .
H42A H 0.7858 0.2183 0.7749 0.109 Uiso 1 1 calc R . .
H42B H 0.8017 0.2738 0.7237 0.109 Uiso 1 1 calc R . .
C421 C 0.8688(10) 0.1106(16) 0.8044(16) 0.176(16) Uani 1 1 d . . .
H42C H 0.8988 0.1255 0.8153 0.264 Uiso 1 1 calc . . .
H42D H 0.8676 0.0539 0.7930 0.264 Uiso 1 1 calc . . .
H42E H 0.8505 0.1194 0.8380 0.264 Uiso 1 1 calc . . .
C422 C 0.8192(9) 0.1022(11) 0.6901(11) 0.123(10) Uani 1 1 d . . .
H42F H 0.8068 0.0583 0.7127 0.184 Uiso 1 1 calc . . .
H42G H 0.8395 0.0802 0.6623 0.184 Uiso 1 1 calc . . .
H42H H 0.7958 0.1309 0.6685 0.184 Uiso 1 1 calc . . .
C423 C 0.9005(10) 0.222(3) 0.7166(15) 0.21(2) Uani 1 1 d . . .
H42I H 0.8933 0.2623 0.6865 0.317 Uiso 1 1 calc . . .
H42J H 0.9192 0.1807 0.7002 0.317 Uiso 1 1 calc . . .
H42K H 0.9157 0.2477 0.7502 0.317 Uiso 1 1 calc . . .
C510 C 0.6392(4) 0.3534(8) 0.6943(5) 0.043(3) Uani 1 1 d . . .
H51A H 0.6110 0.3250 0.6916 0.052 Uiso 1 1 calc R . .
H51B H 0.6330 0.4118 0.6939 0.052 Uiso 1 1 calc R . .
C511 C 0.7269(4) 0.3009(8) 0.6451(6) 0.048(3) Uani 1 1 d . . .
H51C H 0.7278 0.2524 0.6696 0.072 Uiso 1 1 calc . . .
H51D H 0.7414 0.3451 0.6665 0.072 Uiso 1 1 calc . . .
H51E H 0.7418 0.2905 0.6087 0.072 Uiso 1 1 calc . . .
C512 C 0.6646(6) 0.4197(11) 0.5816(8) 0.080(5) Uani 1 1 d . . .
H51F H 0.6841 0.4156 0.5488 0.120 Uiso 1 1 calc . . .
H51G H 0.6724 0.4669 0.6054 0.120 Uiso 1 1 calc . . .
H51H H 0.6346 0.4249 0.5664 0.120 Uiso 1 1 calc . . .
C513 C 0.6437(5) 0.2412(10) 0.5919(8) 0.069(5) Uani 1 1 d . . .
H51I H 0.6460 0.1948 0.6184 0.103 Uiso 1 1 calc . . .
H51J H 0.6581 0.2289 0.5555 0.103 Uiso 1 1 calc . . .
H51K H 0.6130 0.2532 0.5830 0.103 Uiso 1 1 calc . . .
C520 C 0.6192(4) 0.3580(8) 0.8330(5) 0.044(3) Uani 1 1 d . . .
H52A H 0.6009 0.3978 0.8113 0.052 Uiso 1 1 calc R . .
H52B H 0.6010 0.3100 0.8394 0.052 Uiso 1 1 calc R . .
C521 C 0.5906(4) 0.3833(8) 0.9576(6) 0.046(3) Uani 1 1 d . . .
H52C H 0.5626 0.3968 0.9380 0.069 Uiso 1 1 calc . . .
H52D H 0.5951 0.4169 0.9926 0.069 Uiso 1 1 calc . . .
H52E H 0.5907 0.3266 0.9690 0.069 Uiso 1 1 calc . . .
C522 C 0.6412(5) 0.5123(9) 0.8987(6) 0.059(4) Uani 1 1 d . . .
H52F H 0.6134 0.5359 0.8850 0.089 Uiso 1 1 calc . . .
H52G H 0.6633 0.5237 0.8701 0.089 Uiso 1 1 calc . . .
H52H H 0.6501 0.5356 0.9368 0.089 Uiso 1 1 calc . . .
C523 C 0.6867(4) 0.3549(9) 0.9340(6) 0.052(3) Uani 1 1 d . . .
H52I H 0.6927 0.3709 0.9749 0.078 Uiso 1 1 calc . . .
H52J H 0.7104 0.3728 0.9098 0.078 Uiso 1 1 calc . . .
H52K H 0.6841 0.2962 0.9317 0.078 Uiso 1 1 calc . . .
C610 C 0.5387(4) 0.1476(8) 0.8129(5) 0.041(3) Uani 1 1 d . . .
H61A H 0.5422 0.2045 0.8014 0.049 Uiso 1 1 calc R . .
H61B H 0.5103 0.1291 0.7961 0.049 Uiso 1 1 calc R . .
C611 C 0.5936(5) 0.1466(9) 0.9274(6) 0.057(4) Uani 1 1 d . . .
H61C H 0.5929 0.1449 0.9703 0.086 Uiso 1 1 calc . . .
H61D H 0.6074 0.1966 0.9153 0.086 Uiso 1 1 calc . . .
H61E H 0.6101 0.1007 0.9134 0.086 Uiso 1 1 calc . . .
C612 C 0.5056(5) 0.2309(9) 0.9186(7) 0.059(4) Uani 1 1 d . . .
H61F H 0.4754 0.2256 0.9039 0.088 Uiso 1 1 calc . . .
H61G H 0.5182 0.2798 0.9026 0.088 Uiso 1 1 calc . . .
H61H H 0.5064 0.2340 0.9616 0.088 Uiso 1 1 calc . . .
C613 C 0.5100(5) 0.0490(9) 0.9166(7) 0.062(4) Uani 1 1 d . . .
H61I H 0.4797 0.0499 0.9019 0.093 Uiso 1 1 calc . . .
H61J H 0.5110 0.0442 0.9595 0.093 Uiso 1 1 calc . . .
H61K H 0.5249 0.0029 0.8997 0.093 Uiso 1 1 calc . . .
C620 C 0.5659(4) 0.0952(8) 0.6855(5) 0.042(3) Uani 1 1 d . . .
H62A H 0.5555 0.1512 0.6813 0.050 Uiso 1 1 calc R . .
H62B H 0.5909 0.0891 0.6599 0.050 Uiso 1 1 calc R . .
C621 C 0.5039(5) 0.0643(10) 0.5815(7) 0.067(4) Uani 1 1 d . . .
H62C H 0.4821 0.0279 0.5638 0.100 Uiso 1 1 calc . . .
H62D H 0.5291 0.0666 0.5568 0.100 Uiso 1 1 calc . . .
H62E H 0.4914 0.1182 0.5849 0.100 Uiso 1 1 calc . . .
C622 C 0.5425(6) -0.0784(10) 0.6520(10) 0.084(6) Uani 1 1 d . . .
H62F H 0.5606 -0.0904 0.6873 0.126 Uiso 1 1 calc . . .
H62G H 0.5600 -0.0837 0.6172 0.126 Uiso 1 1 calc . . .
H62H H 0.5181 -0.1162 0.6491 0.126 Uiso 1 1 calc . . .
C623 C 0.4742(5) 0.0288(9) 0.7044(7) 0.061(4) Uani 1 1 d . . .
H62I H 0.4822 0.0039 0.7423 0.092 Uiso 1 1 calc . . .
H62J H 0.4499 -0.0009 0.6856 0.092 Uiso 1 1 calc . . .
H62K H 0.4654 0.0846 0.7108 0.092 Uiso 1 1 calc . . .
O11 O 0.5322(3) -0.2534(6) 0.8244(4) 0.053(2) Uani 1 1 d . . .
O12 O 0.4628(3) -0.2054(6) 0.7847(4) 0.059(3) Uani 1 1 d . . .
O13 O 0.5195(3) -0.1100(6) 0.8098(4) 0.050(2) Uani 1 1 d . . .
O21 O 0.7626(3) -0.0045(5) 0.8464(4) 0.044(2) Uani 1 1 d . . .
O22 O 0.7316(4) 0.1289(6) 0.8318(4) 0.064(3) Uani 1 1 d . A .
O23 O 0.6858(3) 0.0201(6) 0.8625(5) 0.058(3) Uani 1 1 d . . .
O31 O 0.6950(3) 0.0881(6) 0.6938(4) 0.056(2) Uani 1 1 d . A .
O32 O 0.7316(3) -0.0409(5) 0.7025(4) 0.048(2) Uani 1 1 d . . .
O33 O 0.6528(3) -0.0334(6) 0.7049(4) 0.055(2) Uani 1 1 d . . .
O41 O 0.7632(3) 0.6836(5) 0.8531(4) 0.053(2) Uani 1 1 d . . .
O42 O 0.8148(3) 0.5718(6) 0.8506(4) 0.050(2) Uani 1 1 d . . .
O43 O 0.7375(3) 0.5475(6) 0.8388(4) 0.057(3) Uani 1 1 d . A .
O51 O 0.8315(3) 0.4694(6) 0.7057(4) 0.053(2) Uani 1 1 d . . .
O52 O 0.7531(3) 0.4923(5) 0.7050(4) 0.044(2) Uani 1 1 d . A .
O53 O 0.8031(3) 0.6053(5) 0.7042(4) 0.048(2) Uani 1 1 d . . .
F11 F 0.5131(3) -0.1564(5) 0.9320(4) 0.063(2) Uani 1 1 d . . .
F12 F 0.4503(3) -0.1239(5) 0.8961(4) 0.062(2) Uani 1 1 d . . .
F13 F 0.4653(3) -0.2480(5) 0.9127(4) 0.069(2) Uani 1 1 d . . .
F21 F 0.7365(3) 0.0162(4) 0.9713(3) 0.0544(19) Uani 1 1 d . . .
F22 F 0.7852(3) 0.0979(6) 0.9439(4) 0.070(2) Uani 1 1 d . . .
F23 F 0.7204(3) 0.1393(5) 0.9545(4) 0.072(3) Uani 1 1 d . . .
F31 F 0.7230(3) 0.0211(6) 0.5812(4) 0.081(3) Uani 1 1 d . . .
F32 F 0.6534(3) 0.0285(6) 0.5828(4) 0.078(3) Uani 1 1 d . . .
F33 F 0.6854(3) -0.0864(6) 0.5909(4) 0.074(3) Uani 1 1 d . . .
F41 F 0.7704(4) 0.5147(7) 0.9579(5) 0.101(4) Uani 1 1 d . . .
F42 F 0.7298(3) 0.6165(6) 0.9585(4) 0.071(2) Uani 1 1 d . . .
F43 F 0.7977(3) 0.6307(8) 0.9694(4) 0.091(3) Uani 1 1 d . . .
F51 F 0.8301(3) 0.5482(7) 0.5895(4) 0.078(3) Uani 1 1 d . . .
F52 F 0.7615(3) 0.5660(6) 0.5892(3) 0.065(2) Uani 1 1 d . . .
F53 F 0.7861(3) 0.4480(5) 0.5889(4) 0.067(2) Uani 1 1 d . . .
Si11 Si 0.63784(11) -0.1804(2) 0.97466(15) 0.0421(8) Uani 1 1 d . . .
Si12 Si 0.64989(10) -0.3164(2) 0.73396(15) 0.0376(7) Uani 1 1 d . . .
Si21 Si 0.84510(11) -0.1666(2) 0.63348(15) 0.0436(8) Uani 1 1 d . . .
Si22 Si 0.85646(11) -0.1556(3) 0.92663(16) 0.0477(9) Uani 1 1 d . . .
Si31 Si 0.99026(13) 0.6139(3) 0.8727(2) 0.0660(13) Uani 1 1 d . . .
Si32 Si 0.96883(16) 0.4738(3) 0.6447(2) 0.0689(12) Uani 1 1 d D . .
Si41 Si 0.84276(13) 0.3080(3) 0.96841(17) 0.0534(10) Uani 1 1 d . . .
Si42 Si 0.84875(16) 0.1737(3) 0.7417(2) 0.0634(12) Uani 1 1 d . . .
Si51 Si 0.66983(11) 0.3284(2) 0.62751(14) 0.0373(7) Uani 1 1 d . . .
Si52 Si 0.63483(10) 0.4017(2) 0.90650(14) 0.0364(7) Uani 1 1 d . . .
Si61 Si 0.53717(12) 0.1424(2) 0.89542(15) 0.0414(8) Uani 1 1 d . . .
Si62 Si 0.52121(12) 0.0267(2) 0.65651(18) 0.0493(9) Uani 1 1 d . . .
S1 S 0.50128(10) -0.1883(2) 0.81981(15) 0.0438(7) Uani 1 1 d . . .
S2 S 0.72968(10) 0.05290(19) 0.86093(14) 0.0419(7) Uani 1 1 d . . .
S3 S 0.69208(11) 0.0020(2) 0.68540(13) 0.0431(7) Uani 1 1 d . . .
S4 S 0.77146(10) 0.5992(2) 0.86229(13) 0.0398(7) Uani 1 1 d . . .
S5 S 0.79578(9) 0.52104(19) 0.68988(13) 0.0374(7) Uani 1 1 d . . .
Ag1 Ag 0.59234(3) -0.07987(5) 0.80784(4) 0.0382(2) Uani 1 1 d . . .
Ag2 Ag 0.74376(3) -0.12704(6) 0.78523(4) 0.0393(2) Uani 1 1 d . . .
Ag3 Ag 0.85506(3) 0.65899(6) 0.77845(4) 0.0443(3) Uani 1 1 d . . .
Ag4 Ag 0.90190(3) 0.40052(6) 0.80654(5) 0.0463(3) Uani 1 1 d . . .
Ag5 Ag 0.74211(3) 0.42055(6) 0.79454(5) 0.0461(3) Uani 1 1 d . . .
Ag6 Ag 0.66485(3) 0.16150(5) 0.77506(4) 0.0420(2) Uani 1 1 d . . .
Te1 Te 0.66532(2) -0.16490(4) 0.82929(3) 0.03138(19) Uani 1 1 d . . .
Te2 Te 0.82552(2) -0.18794(5) 0.78038(3) 0.0379(2) Uani 1 1 d . . .
Te3 Te 0.91929(2) 0.54897(6) 0.76565(4) 0.0490(3) Uani 1 1 d . A .
Te4 Te 0.82021(3) 0.34412(5) 0.82131(3) 0.0389(2) Uani 1 1 d . A .
Te5 Te 0.67126(2) 0.32357(4) 0.77786(3) 0.03157(19) Uani 1 1 d . A .
Te6 Te 0.58885(2) 0.07870(5) 0.77420(3) 0.0364(2) Uani 1 1 d . A .
C6A C 1.0012(8) 0.2945(14) 0.9209(5) 0.092(7) Uani 0.627(6) 1 d PD A 1
F61A F 0.9809(7) 0.3496(14) 0.9533(10) 0.109(4) Uani 0.627(6) 1 d PD A 1
F62A F 0.9886(6) 0.2212(14) 0.9384(9) 0.109(4) Uani 0.627(6) 1 d PD A 1
F63A F 1.0434(7) 0.2970(15) 0.9381(13) 0.109(4) Uani 0.627(6) 1 d PD A 1
S6A S 0.9951(2) 0.3074(4) 0.8422(4) 0.0698(19) Uani 0.627(6) 1 d PD A 1
O61A O 0.9482(3) 0.3024(14) 0.8354(11) 0.101(4) Uani 0.627(6) 1 d PD A 1
O62A O 1.0127(6) 0.3864(8) 0.8343(11) 0.101(4) Uani 0.627(6) 1 d PD A 1
O63A O 1.0191(7) 0.2437(12) 0.8155(12) 0.101(4) Uani 0.627(6) 1 d PD A 1
C6B C 1.0058(9) 0.2864(19) 0.9307(9) 0.092(7) Uani 0.373(6) 1 d PD A 2
F61B F 0.9798(11) 0.315(2) 0.9720(18) 0.109(4) Uani 0.373(6) 1 d PD A 2
F62B F 1.0171(10) 0.2117(18) 0.9482(15) 0.109(4) Uani 0.373(6) 1 d PD A 2
F63B F 1.0425(11) 0.330(2) 0.929(2) 0.109(4) Uani 0.373(6) 1 d PD A 2
S6B S 0.9768(4) 0.2739(7) 0.8606(6) 0.0698(19) Uani 0.373(6) 1 d PD A 2
O61B O 0.9356(6) 0.238(2) 0.8749(17) 0.101(4) Uani 0.373(6) 1 d PD A 2
O62B O 0.9722(11) 0.3565(12) 0.8416(18) 0.101(4) Uani 0.373(6) 1 d PD A 2
O63B O 1.0050(11) 0.224(2) 0.8265(19) 0.101(4) Uani 0.373(6) 1 d PD A 2
C31A C 0.9811(13) 0.504(2) 0.5688(8) 0.120(7) Uani 0.616(18) 1 d PD B 3
H1AA H 0.9557 0.4938 0.5425 0.180 Uiso 0.62 1 calc P B 3
H1BA H 1.0059 0.4728 0.5556 0.180 Uiso 0.62 1 calc P B 3
H1CA H 0.9883 0.5614 0.5681 0.180 Uiso 0.62 1 calc P B 3
C32A C 0.9312(9) 0.3866(14) 0.6449(19) 0.120(7) Uani 0.616(18) 1 d PD B 3
H2AA H 0.9045 0.3999 0.6221 0.180 Uiso 0.62 1 calc P B 3
H2BA H 0.9241 0.3739 0.6854 0.180 Uiso 0.62 1 calc P B 3
H2CA H 0.9452 0.3401 0.6272 0.180 Uiso 0.62 1 calc P B 3
C33A C 1.0165(9) 0.460(2) 0.6962(14) 0.120(7) Uani 0.616(18) 1 d PD B 3
H3AA H 1.0127 0.4106 0.7190 0.180 Uiso 0.62 1 calc P B 3
H3BA H 1.0190 0.5059 0.7228 0.180 Uiso 0.62 1 calc P B 3
H3CA H 1.0429 0.4555 0.6738 0.180 Uiso 0.62 1 calc P B 3
C31B C 0.9517(19) 0.425(4) 0.5739(18) 0.120(7) Uani 0.384(18) 1 d PD B 4
H1AB H 0.9200 0.4211 0.5712 0.180 Uiso 0.38 1 calc P B 4
H1BB H 0.9646 0.3716 0.5720 0.180 Uiso 0.38 1 calc P B 4
H1CB H 0.9617 0.4579 0.5412 0.180 Uiso 0.38 1 calc P B 4
C32B C 1.0183(11) 0.534(3) 0.632(3) 0.120(7) Uani 0.384(18) 1 d PD B 4
H2AB H 1.0150 0.5615 0.5936 0.180 Uiso 0.38 1 calc P B 4
H2BB H 1.0437 0.4987 0.6315 0.180 Uiso 0.38 1 calc P B 4
H2CB H 1.0224 0.5742 0.6629 0.180 Uiso 0.38 1 calc P B 4
C33B C 0.994(2) 0.389(3) 0.687(2) 0.120(7) Uani 0.384(18) 1 d PD B 4
H3AB H 0.9740 0.3434 0.6867 0.180 Uiso 0.38 1 calc P B 4
H3BB H 0.9998 0.4063 0.7281 0.180 Uiso 0.38 1 calc P B 4
H3CB H 1.0212 0.3736 0.6698 0.180 Uiso 0.38 1 calc P B 4

loop_
_atom_site_aniso_label
_atom_site_aniso_U_11
_atom_site_aniso_U_22
_atom_site_aniso_U_33
_atom_site_aniso_U_23
_atom_site_aniso_U_13
_atom_site_aniso_U_12
C1 0.045(7) 0.044(8) 0.061(9) 0.003(7) 0.007(7) -0.005(6)
C2 0.049(8) 0.046(8) 0.052(8) 0.004(7) 0.003(6) 0.004(6)
C3 0.090(11) 0.040(8) 0.037(7) 0.000(6) -0.007(8) 0.019(8)
C4 0.049(8) 0.069(10) 0.037(7) 0.008(7) 0.003(6) -0.008(7)
C5 0.055(8) 0.064(10) 0.039(7) 0.000(7) 0.001(6) 0.003(7)
C110 0.032(6) 0.045(7) 0.028(6) -0.005(5) 0.003(5) 0.003(5)
C111 0.054(8) 0.053(9) 0.065(10) 0.009(7) 0.015(7) 0.003(7)
C112 0.055(8) 0.056(9) 0.057(9) -0.018(7) 0.007(7) 0.017(7)
C113 0.087(12) 0.115(15) 0.031(8) 0.012(9) -0.001(8) 0.005(11)
C120 0.049(7) 0.036(7) 0.033(6) -0.003(5) 0.003(5) 0.003(6)
C121 0.074(10) 0.050(8) 0.057(9) -0.015(7) 0.007(8) 0.003(7)
C122 0.041(7) 0.064(9) 0.039(7) -0.002(6) 0.005(5) -0.007(6)
C123 0.050(8) 0.080(11) 0.048(8) -0.014(8) -0.008(6) 0.010(8)
C210 0.060(9) 0.048(8) 0.050(8) -0.004(7) 0.013(7) -0.009(7)
C211 0.055(8) 0.057(9) 0.045(8) 0.009(7) 0.021(6) -0.003(7)
C212 0.048(9) 0.134(17) 0.061(10) 0.005(11) 0.013(8) 0.029(10)
C213 0.111(13) 0.053(9) 0.044(8) 0.005(7) 0.024(8) 0.021(9)
C220 0.055(8) 0.076(11) 0.048(8) -0.018(8) 0.006(7) -0.011(8)
C221 0.055(8) 0.050(8) 0.064(10) -0.013(7) 0.005(7) -0.003(7)
C222 0.047(9) 0.118(16) 0.088(13) -0.011(11) -0.025(9) 0.026(10)
C223 0.103(14) 0.16(2) 0.033(8) -0.014(10) 0.004(8) -0.092(14)
C310 0.061(11) 0.133(19) 0.086(14) 0.034(13) -0.015(9) -0.017(11)
C311 0.058(9) 0.062(10) 0.064(10) -0.018(8) -0.001(7) -0.008(7)
C312 0.50(7) 0.066(15) 0.45(7) -0.12(3) 0.42(6) -0.12(3)
C313 0.060(14) 0.59(8) 0.081(18) 0.06(3) 0.003(12) 0.04(3)
C320 0.038(7) 0.107(14) 0.072(11) 0.040(10) 0.020(7) 0.020(8)
C410 0.23(3) 0.28(4) 0.078(15) 0.10(2) -0.066(18) -0.20(3)
C411 0.085(12) 0.071(11) 0.074(12) -0.011(9) 0.002(9) -0.030(9)
C412 0.10(2) 0.077(17) 0.62(9) 0.07(3) -0.14(3) -0.009(15)
C413 0.23(3) 0.25(4) 0.15(2) -0.09(2) 0.16(3) -0.17(3)
C420 0.050(9) 0.085(13) 0.135(18) -0.046(12) -0.017(10) 0.014(9)
C421 0.17(3) 0.100(19) 0.25(4) -0.03(2) -0.13(3) 0.062(18)
C422 0.17(2) 0.052(11) 0.14(2) -0.048(12) -0.063(17) 0.038(13)
C423 0.14(2) 0.32(5) 0.19(3) -0.13(3) 0.12(2) -0.10(3)
C510 0.062(8) 0.042(7) 0.026(6) -0.012(5) 0.000(5) 0.008(6)
C511 0.050(8) 0.046(8) 0.048(8) -0.007(6) 0.001(6) -0.002(6)
C512 0.077(11) 0.088(13) 0.077(12) 0.039(10) 0.028(9) 0.017(10)
C513 0.071(10) 0.059(10) 0.076(11) -0.035(9) -0.004(8) 0.002(8)
C520 0.045(7) 0.045(7) 0.041(7) -0.013(6) 0.004(6) -0.006(6)
C521 0.045(7) 0.050(8) 0.045(7) -0.001(6) 0.022(6) -0.002(6)
C522 0.078(10) 0.048(8) 0.054(9) -0.018(7) 0.020(8) -0.024(7)
C523 0.053(8) 0.073(10) 0.031(7) 0.001(7) 0.001(6) 0.007(7)
C610 0.043(7) 0.043(7) 0.037(7) 0.003(6) 0.003(5) 0.006(6)
C611 0.066(9) 0.060(9) 0.045(8) -0.004(7) -0.006(7) 0.017(7)
C612 0.066(9) 0.041(8) 0.068(10) -0.005(7) -0.010(8) 0.011(7)
C613 0.081(11) 0.045(8) 0.064(10) 0.012(7) 0.036(8) 0.001(7)
C620 0.042(7) 0.044(7) 0.039(7) 0.002(6) 0.006(5) -0.004(6)
C621 0.074(10) 0.072(11) 0.053(9) 0.006(8) -0.028(8) -0.010(8)
C622 0.067(11) 0.052(10) 0.131(17) -0.011(10) -0.023(11) 0.013(8)
C623 0.048(8) 0.051(9) 0.084(11) 0.007(8) -0.004(7) -0.022(7)
O11 0.051(5) 0.052(6) 0.058(6) -0.003(5) 0.008(4) 0.008(4)
O12 0.043(5) 0.073(7) 0.061(6) -0.014(5) -0.002(4) -0.010(5)
O13 0.044(5) 0.053(6) 0.054(6) 0.005(5) 0.002(4) -0.011(4)
O21 0.045(5) 0.050(5) 0.038(5) -0.011(4) -0.004(4) 0.010(4)
O22 0.093(8) 0.044(6) 0.052(6) 0.018(5) -0.011(5) 0.000(5)
O23 0.039(5) 0.055(6) 0.078(7) -0.014(5) -0.013(5) -0.001(4)
O31 0.084(7) 0.047(5) 0.038(5) -0.001(4) 0.016(5) 0.003(5)
O32 0.061(6) 0.051(5) 0.034(5) 0.011(4) 0.004(4) 0.008(4)
O33 0.059(6) 0.059(6) 0.048(5) 0.005(5) 0.013(5) 0.010(5)
O41 0.071(6) 0.035(5) 0.053(6) 0.008(4) 0.014(5) 0.001(4)
O42 0.036(5) 0.063(6) 0.052(6) -0.001(5) 0.006(4) 0.001(4)
O43 0.047(5) 0.057(6) 0.068(6) -0.024(5) 0.008(5) -0.016(5)
O51 0.049(5) 0.066(6) 0.045(5) 0.014(5) 0.005(4) 0.007(5)
O52 0.043(5) 0.052(5) 0.038(5) -0.003(4) 0.005(4) -0.008(4)
O53 0.051(5) 0.049(5) 0.044(5) -0.001(4) -0.009(4) -0.008(4)
F11 0.064(5) 0.064(5) 0.060(5) 0.000(4) -0.008(4) -0.005(4)
F12 0.053(5) 0.063(5) 0.069(5) -0.014(4) 0.015(4) 0.004(4)
F13 0.072(6) 0.058(5) 0.079(6) 0.000(5) 0.024(5) -0.018(4)
F21 0.079(5) 0.044(4) 0.041(4) 0.003(4) 0.011(4) 0.005(4)
F22 0.076(6) 0.082(6) 0.051(5) -0.015(4) -0.014(4) -0.029(5)
F23 0.116(8) 0.051(5) 0.051(5) -0.013(4) 0.016(5) 0.015(5)
F31 0.103(7) 0.102(8) 0.041(5) 0.011(5) 0.032(5) 0.004(6)
F32 0.114(8) 0.077(6) 0.042(5) 0.002(4) -0.008(5) 0.033(6)
F33 0.101(7) 0.073(6) 0.047(5) -0.018(4) -0.013(5) 0.025(5)
F41 0.125(9) 0.092(8) 0.089(7) 0.058(6) 0.050(7) 0.032(7)
F42 0.061(5) 0.093(7) 0.059(5) -0.020(5) 0.025(4) -0.003(5)
F43 0.062(6) 0.173(11) 0.037(5) -0.009(6) -0.009(4) -0.015(6)
F51 0.056(5) 0.126(8) 0.052(5) 0.018(5) 0.014(4) -0.026(5)
F52 0.065(5) 0.087(6) 0.043(4) 0.013(4) -0.005(4) -0.001(5)
F53 0.099(7) 0.058(5) 0.046(5) -0.014(4) 0.011(4) -0.006(5)
Si11 0.0444(19) 0.051(2) 0.0314(18) -0.0015(16) 0.0022(14) 0.0022(16)
Si12 0.0336(16) 0.0423(19) 0.0367(18) -0.0057(15) -0.0009(14) 0.0049(14)
Si21 0.0421(19) 0.057(2) 0.0321(18) 0.0019(16) 0.0077(14) 0.0060(16)
Si22 0.0365(18) 0.070(3) 0.0370(19) -0.0119(18) 0.0018(15) -0.0067(17)
Si31 0.046(2) 0.061(3) 0.092(3) -0.037(3) 0.018(2) -0.017(2)
Si32 0.069(3) 0.061(3) 0.076(3) 0.006(2) -0.003(2) 0.002(2)
Si41 0.058(2) 0.059(2) 0.043(2) 0.0070(19) -0.0078(17) -0.0082(19)
Si42 0.077(3) 0.055(3) 0.059(3) -0.011(2) 0.023(2) -0.016(2)
Si51 0.0420(18) 0.0407(19) 0.0298(17) -0.0047(14) 0.0069(14) -0.0003(15)
Si52 0.0324(16) 0.0439(19) 0.0331(17) -0.0055(15) 0.0046(13) 0.0008(14)
Si61 0.049(2) 0.0377(19) 0.0372(19) 0.0011(15) 0.0045(15) 0.0028(16)
Si62 0.049(2) 0.043(2) 0.055(2) 0.0026(18) -0.0082(17) -0.0044(17)
S1 0.0353(16) 0.0438(18) 0.0526(19) -0.0065(15) 0.0050(14) -0.0061(13)
S2 0.0495(18) 0.0370(16) 0.0385(17) -0.0017(14) -0.0079(14) 0.0030(14)
S3 0.060(2) 0.0421(17) 0.0279(15) -0.0005(13) 0.0079(14) 0.0085(15)
S4 0.0383(16) 0.0479(18) 0.0334(16) -0.0011(14) 0.0053(12) -0.0085(14)
S5 0.0326(15) 0.0465(17) 0.0334(15) 0.0031(13) 0.0034(12) -0.0029(13)
Ag1 0.0354(5) 0.0357(5) 0.0436(5) 0.0029(4) 0.0020(4) 0.0012(4)
Ag2 0.0364(5) 0.0427(5) 0.0392(5) 0.0011(4) 0.0054(4) 0.0011(4)
Ag3 0.0399(5) 0.0483(6) 0.0447(6) 0.0026(4) 0.0018(4) -0.0070(4)
Ag4 0.0372(5) 0.0499(6) 0.0522(6) 0.0092(5) 0.0058(4) 0.0071(4)
Ag5 0.0422(5) 0.0420(6) 0.0550(6) 0.0007(5) 0.0137(4) -0.0083(4)
Ag6 0.0492(6) 0.0313(5) 0.0454(6) -0.0006(4) 0.0003(4) -0.0018(4)
Te1 0.0319(4) 0.0301(4) 0.0323(4) 0.0009(3) 0.0038(3) 0.0002(3)
Te2 0.0334(4) 0.0501(5) 0.0304(4) -0.0025(4) 0.0030(3) -0.0004(3)
Te3 0.0255(4) 0.0676(6) 0.0538(5) 0.0214(5) -0.0014(4) -0.0055(4)
Te4 0.0445(5) 0.0371(4) 0.0352(4) 0.0025(3) 0.0014(3) -0.0047(3)
Te5 0.0352(4) 0.0292(4) 0.0306(4) -0.0021(3) 0.0049(3) -0.0026(3)
Te6 0.0372(4) 0.0333(4) 0.0387(4) 0.0034(3) 0.0021(3) 0.0004(3)
C6A 0.047(11) 0.097(16) 0.13(2) -0.053(15) -0.008(12) 0.009(11)
F61A 0.062(4) 0.150(12) 0.115(9) -0.027(8) 0.005(5) 0.011(7)
F62A 0.062(4) 0.150(12) 0.115(9) -0.027(8) 0.005(5) 0.011(7)
F63A 0.062(4) 0.150(12) 0.115(9) -0.027(8) 0.005(5) 0.011(7)
S6A 0.048(4) 0.046(4) 0.114(6) 0.011(3) -0.026(4) 0.010(3)
O61A 0.068(7) 0.093(9) 0.139(10) 0.009(7) -0.027(7) 0.022(6)
O62A 0.068(7) 0.093(9) 0.139(10) 0.009(7) -0.027(7) 0.022(6)
O63A 0.068(7) 0.093(9) 0.139(10) 0.009(7) -0.027(7) 0.022(6)
C6B 0.047(11) 0.097(16) 0.13(2) -0.053(15) -0.008(12) 0.009(11)
F61B 0.062(4) 0.150(12) 0.115(9) -0.027(8) 0.005(5) 0.011(7)
F62B 0.062(4) 0.150(12) 0.115(9) -0.027(8) 0.005(5) 0.011(7)
F63B 0.062(4) 0.150(12) 0.115(9) -0.027(8) 0.005(5) 0.011(7)
S6B 0.048(4) 0.046(4) 0.114(6) 0.011(3) -0.026(4) 0.010(3)
O61B 0.068(7) 0.093(9) 0.139(10) 0.009(7) -0.027(7) 0.022(6)
O62B 0.068(7) 0.093(9) 0.139(10) 0.009(7) -0.027(7) 0.022(6)
O63B 0.068(7) 0.093(9) 0.139(10) 0.009(7) -0.027(7) 0.022(6)
C31A 0.115(15) 0.105(15) 0.139(17) -0.037(13) 0.003(12) 0.046(12)
C32A 0.115(15) 0.105(15) 0.139(17) -0.037(13) 0.003(12) 0.046(12)
C33A 0.115(15) 0.105(15) 0.139(17) -0.037(13) 0.003(12) 0.046(12)
C31B 0.115(15) 0.105(15) 0.139(17) -0.037(13) 0.003(12) 0.046(12)
C32B 0.115(15) 0.105(15) 0.139(17) -0.037(13) 0.003(12) 0.046(12)
C33B 0.115(15) 0.105(15) 0.139(17) -0.037(13) 0.003(12) 0.046(12)

loop_
_atom_type_symbol
_atom_type_description
_atom_type_scat_dispersion_real
_atom_type_scat_dispersion_imag
_atom_type_scat_source
C C 0.0033 0.0016 'International Tables Vol C Tables 4.2.6.8 and 6.1.1.4'
H H 0.0000 0.0000 'International Tables Vol C Tables 4.2.6.8 and 6.1.1.4'
O O 0.0106 0.0060 'International Tables Vol C Tables 4.2.6.8 and 6.1.1.4'
F F 0.0171 0.0103 'International Tables Vol C Tables 4.2.6.8 and 6.1.1.4'
Si Si 0.0817 0.0704 'International Tables Vol C Tables 4.2.6.8 and 6.1.1.4'
S S 0.1246 0.1234 'International Tables Vol C Tables 4.2.6.8 and 6.1.1.4'
Ag Ag -0.8971 1.1015 'International Tables Vol C Tables 4.2.6.8 and 6.1.1.4'
Te Te -0.5308 1.6751 'International Tables Vol C Tables 4.2.6.8 and 6.1.1.4'

loop_
_geom_angle_atom_site_label_1
_geom_angle_atom_site_label_2
_geom_angle_atom_site_label_3
_geom_angle
_geom_angle_site_symmetry_1
_geom_angle_site_symmetry_3
F12 C1 F11 107.1(11) . .
F12 C1 F13 107.1(11) . .
F11 C1 F13 106.5(12) . .
F12 C1 S1 112.5(10) . .
F11 C1 S1 111.7(9) . .
F13 C1 S1 111.6(10) . .
F21 C2 F23 109.0(11) . .
F21 C2 F22 107.7(11) . .
F23 C2 F22 107.0(12) . .
F21 C2 S2 111.1(10) . .
F23 C2 S2 111.0(9) . .
F22 C2 S2 110.9(9) . .
F31 C3 F32 108.3(12) . .
F31 C3 F33 107.9(12) . .
F32 C3 F33 108.1(12) . .
F31 C3 S3 111.1(11) . .
F32 C3 S3 111.0(10) . .
F33 C3 S3 110.2(9) . .
F41 C4 F42 108.9(12) . .
F41 C4 F43 109.1(13) . .
F42 C4 F43 107.5(12) . .
F41 C4 S4 111.1(11) . .
F42 C4 S4 110.5(10) . .
F43 C4 S4 109.7(9) . .
F51 C5 F52 108.4(12) . .
F51 C5 F53 109.1(12) . .
F52 C5 F53 105.6(11) . .
F51 C5 S5 111.3(10) . .
F52 C5 S5 110.9(10) . .
F53 C5 S5 111.4(10) . .
Si11 C110 Te1 118.7(6) . .
Si11 C110 H11A 107.6 . .
Te1 C110 H11A 107.6 . .
Si11 C110 H11B 107.6 . .
Te1 C110 H11B 107.6 . .
H11A C110 H11B 107.1 . .
Si11 C111 H11C 109.5 . .
Si11 C111 H11D 109.5 . .
H11C C111 H11D 109.5 . .
Si11 C111 H11E 109.5 . .
H11C C111 H11E 109.5 . .
H11D C111 H11E 109.5 . .
Si11 C112 H11F 109.5 . .
Si11 C112 H11G 109.5 . .
H11F C112 H11G 109.5 . .
Si11 C112 H11H 109.5 . .
H11F C112 H11H 109.5 . .
H11G C112 H11H 109.5 . .
Si11 C113 H11I 109.5 . .
Si11 C113 H11J 109.5 . .
H11I C113 H11J 109.5 . .
Si11 C113 H11K 109.5 . .
H11I C113 H11K 109.5 . .
H11J C113 H11K 109.5 . .
Si12 C120 Te1 113.2(6) . .
Si12 C120 H12A 108.9 . .
Te1 C120 H12A 108.9 . .
Si12 C120 H12B 108.9 . .
Te1 C120 H12B 108.9 . .
H12A C120 H12B 107.7 . .
Si12 C121 H12C 109.5 . .
Si12 C121 H12D 109.5 . .
H12C C121 H12D 109.5 . .
Si12 C121 H12E 109.5 . .
H12C C121 H12E 109.5 . .
H12D C121 H12E 109.5 . .
Si12 C122 H12F 109.5 . .
Si12 C122 H12G 109.5 . .
H12F C122 H12G 109.5 . .
Si12 C122 H12H 109.5 . .
H12F C122 H12H 109.5 . .
H12G C122 H12H 109.5 . .
Si12 C123 H12I 109.5 . .
Si12 C123 H12J 109.5 . .
H12I C123 H12J 109.5 . .
Si12 C123 H12K 109.5 . .
H12I C123 H12K 109.5 . .
H12J C123 H12K 109.5 . .
Si21 C210 Te2 116.2(7) . .
Si21 C210 H21A 108.2 . .
Te2 C210 H21A 108.2 . .
Si21 C210 H21B 108.2 . .
Te2 C210 H21B 108.2 . .
H21A C210 H21B 107.4 . .
Si21 C211 H21C 109.5 . .
Si21 C211 H21D 109.5 . .
H21C C211 H21D 109.5 . .
Si21 C211 H21E 109.5 . .
H21C C211 H21E 109.5 . .
H21D C211 H21E 109.5 . .
Si21 C212 H21F 109.5 . .
Si21 C212 H21G 109.5 . .
H21F C212 H21G 109.5 . .
Si21 C212 H21H 109.5 . .
H21F C212 H21H 109.5 . .
H21G C212 H21H 109.5 . .
Si21 C213 H21I 109.5 . .
Si21 C213 H21J 109.5 . .
H21I C213 H21J 109.5 . .
Si21 C213 H21K 109.5 . .
H21I C213 H21K 109.5 . .
H21J C213 H21K 109.5 . .
Si22 C220 Te2 117.3(8) . .
Si22 C220 H22A 108.0 . .
Te2 C220 H22A 108.0 . .
Si22 C220 H22B 108.0 . .
Te2 C220 H22B 108.0 . .
H22A C220 H22B 107.2 . .
Si22 C221 H22C 109.5 . .
Si22 C221 H22D 109.5 . .
H22C C221 H22D 109.5 . .
Si22 C221 H22E 109.5 . .
H22C C221 H22E 109.5 . .
H22D C221 H22E 109.5 . .
Si22 C222 H22F 109.5 . .
Si22 C222 H22G 109.5 . .
H22F C222 H22G 109.5 . .
Si22 C222 H22H 109.5 . .
H22F C222 H22H 109.5 . .
H22G C222 H22H 109.5 . .
Si22 C223 H22I 109.5 . .
Si22 C223 H22J 109.5 . .
H22I C223 H22J 109.5 . .
Si22 C223 H22K 109.5 . .
H22I C223 H22K 109.5 . .
H22J C223 H22K 109.5 . .
Si31 C310 Te3 115.5(10) . .
Si31 C310 H31A 108.4 . .
Te3 C310 H31A 108.4 . .
Si31 C310 H31B 108.4 . .
Te3 C310 H31B 108.4 . .
H31A C310 H31B 107.5 . .
Si31 C311 H31C 109.5 . .
Si31 C311 H31D 109.5 . .
H31C C311 H31D 109.5 . .
Si31 C311 H31E 109.5 . .
H31C C311 H31E 109.5 . .
H31D C311 H31E 109.5 . .
Si31 C312 H31F 109.5 . .
Si31 C312 H31G 109.5 . .
H31F C312 H31G 109.5 . .
Si31 C312 H31H 109.5 . .
H31F C312 H31H 109.5 . .
H31G C312 H31H 109.5 . .
Si31 C313 H31I 109.5 . .
Si31 C313 H31J 109.5 . .
H31I C313 H31J 109.5 . .
Si31 C313 H31K 109.5 . .
H31I C313 H31K 109.5 . .
H31J C313 H31K 109.5 . .
Si32 C320 Te3 118.7(8) . .
Si32 C320 H32A 107.6 . .
Te3 C320 H32A 107.6 . .
Si32 C320 H32B 107.6 . .
Te3 C320 H32B 107.6 . .
H32A C320 H32B 107.1 . .
Si41 C410 Te4 125.6(12) . .
Si41 C410 H41A 105.9 . .
Te4 C410 H41A 105.9 . .
Si41 C410 H41B 105.9 . .
Te4 C410 H41B 105.9 . .
H41A C410 H41B 106.3 . .
Si41 C411 H41C 109.5 . .
Si41 C411 H41D 109.5 . .
H41C C411 H41D 109.5 . .
Si41 C411 H41E 109.5 . .
H41C C411 H41E 109.5 . .
H41D C411 H41E 109.5 . .
Si41 C412 H41F 109.5 . .
Si41 C412 H41G 109.5 . .
H41F C412 H41G 109.5 . .
Si41 C412 H41H 109.5 . .
H41F C412 H41H 109.5 . .
H41G C412 H41H 109.5 . .
Si41 C413 H41I 109.5 . .
Si41 C413 H41J 109.5 . .
H41I C413 H41J 109.5 . .
Si41 C413 H41K 109.5 . .
H41I C413 H41K 109.5 . .
H41J C413 H41K 109.5 . .
Si42 C420 Te4 128.7(9) . .
Si42 C420 H42A 105.1 . .
Te4 C420 H42A 105.1 . .
Si42 C420 H42B 105.1 . .
Te4 C420 H42B 105.1 . .
H42A C420 H42B 105.9 . .
Si42 C421 H42C 109.5 . .
Si42 C421 H42D 109.5 . .
H42C C421 H42D 109.5 . .
Si42 C421 H42E 109.5 . .
H42C C421 H42E 109.5 . .
H42D C421 H42E 109.5 . .
Si42 C422 H42F 109.5 . .
Si42 C422 H42G 109.5 . .
H42F C422 H42G 109.5 . .
Si42 C422 H42H 109.5 . .
H42F C422 H42H 109.5 . .
H42G C422 H42H 109.5 . .
Si42 C423 H42I 109.5 . .
Si42 C423 H42J 109.5 . .
H42I C423 H42J 109.5 . .
Si42 C423 H42K 109.5 . .
H42I C423 H42K 109.5 . .
H42J C423 H42K 109.5 . .
Si51 C510 Te5 115.9(6) . .
Si51 C510 H51A 108.3 . .
Te5 C510 H51A 108.3 . .
Si51 C510 H51B 108.3 . .
Te5 C510 H51B 108.3 . .
H51A C510 H51B 107.4 . .
Si51 C511 H51C 109.5 . .
Si51 C511 H51D 109.5 . .
H51C C511 H51D 109.5 . .
Si51 C511 H51E 109.5 . .
H51C C511 H51E 109.5 . .
H51D C511 H51E 109.5 . .
Si51 C512 H51F 109.5 . .
Si51 C512 H51G 109.5 . .
H51F C512 H51G 109.5 . .
Si51 C512 H51H 109.5 . .
H51F C512 H51H 109.5 . .
H51G C512 H51H 109.5 . .
Si51 C513 H51I 109.5 . .
Si51 C513 H51J 109.5 . .
H51I C513 H51J 109.5 . .
Si51 C513 H51K 109.5 . .
H51I C513 H51K 109.5 . .
H51J C513 H51K 109.5 . .
Si52 C520 Te5 117.0(6) . .
Si52 C520 H52A 108.0 . .
Te5 C520 H52A 108.0 . .
Si52 C520 H52B 108.0 . .
Te5 C520 H52B 108.0 . .
H52A C520 H52B 107.3 . .
Si52 C521 H52C 109.5 . .
Si52 C521 H52D 109.5 . .
H52C C521 H52D 109.5 . .
Si52 C521 H52E 109.5 . .
H52C C521 H52E 109.5 . .
H52D C521 H52E 109.5 . .
Si52 C522 H52F 109.5 . .
Si52 C522 H52G 109.5 . .
H52F C522 H52G 109.5 . .
Si52 C522 H52H 109.5 . .
H52F C522 H52H 109.5 . .
H52G C522 H52H 109.5 . .
Si52 C523 H52I 109.5 . .
Si52 C523 H52J 109.5 . .
H52I C523 H52J 109.5 . .
Si52 C523 H52K 109.5 . .
H52I C523 H52K 109.5 . .
H52J C523 H52K 109.5 . .
Si61 C610 Te6 115.6(6) . .
Si61 C610 H61A 108.4 . .
Te6 C610 H61A 108.4 . .
Si61 C610 H61B 108.4 . .
Te6 C610 H61B 108.4 . .
H61A C610 H61B 107.4 . .
Si61 C611 H61C 109.5 . .
Si61 C611 H61D 109.5 . .
H61C C611 H61D 109.5 . .
Si61 C611 H61E 109.5 . .
H61C C611 H61E 109.5 . .
H61D C611 H61E 109.5 . .
Si61 C612 H61F 109.5 . .
Si61 C612 H61G 109.5 . .
H61F C612 H61G 109.5 . .
Si61 C612 H61H 109.5 . .
H61F C612 H61H 109.5 . .
H61G C612 H61H 109.5 . .
Si61 C613 H61I 109.5 . .
Si61 C613 H61J 109.5 . .
H61I C613 H61J 109.5 . .
Si61 C613 H61K 109.5 . .
H61I C613 H61K 109.5 . .
H61J C613 H61K 109.5 . .
Si62 C620 Te6 117.7(6) . .
Si62 C620 H62A 107.9 . .
Te6 C620 H62A 107.9 . .
Si62 C620 H62B 107.9 . .
Te6 C620 H62B 107.9 . .
H62A C620 H62B 107.2 . .
Si62 C621 H62C 109.5 . .
Si62 C621 H62D 109.5 . .
H62C C621 H62D 109.5 . .
Si62 C621 H62E 109.5 . .
H62C C621 H62E 109.5 . .
H62D C621 H62E 109.5 . .
Si62 C622 H62F 109.5 . .
Si62 C622 H62G 109.5 . .
H62F C622 H62G 109.5 . .
Si62 C622 H62H 109.5 . .
H62F C622 H62H 109.5 . .
H62G C622 H62H 109.5 . .
Si62 C623 H62I 109.5 . .
Si62 C623 H62J 109.5 . .
H62I C623 H62J 109.5 . .
Si62 C623 H62K 109.5 . .
H62I C623 H62K 109.5 . .
H62J C623 H62K 109.5 . .
S1 O13 Ag1 126.0(6) . .
S2 O21 Ag2 120.9(5) . .
S2 O22 Ag6 113.1(6) . .
S3 O31 Ag6 125.1(5) . .
S3 O32 Ag2 127.7(5) . .
S4 O42 Ag3 114.6(5) . .
S4 O43 Ag5 129.9(6) . .
S5 O52 Ag5 121.7(5) . .
S5 O53 Ag3 126.7(5) . .
C111 Si11 C113 110.8(8) . .
C111 Si11 C112 111.9(7) . .
C113 Si11 C112 109.9(8) . .
C111 Si11 C110 111.6(6) . .
C113 Si11 C110 104.3(7) . .
C112 Si11 C110 108.0(6) . .
C122 Si12 C123 112.4(7) . .
C122 Si12 C121 108.3(7) . .
C123 Si12 C121 111.0(7) . .
C122 Si12 C120 108.6(6) . .
C123 Si12 C120 108.2(6) . .
C121 Si12 C120 108.1(6) . .
C212 Si21 C211 109.3(8) . .
C212 Si21 C213 111.4(9) . .
C211 Si21 C213 112.8(6) . .
C212 Si21 C210 110.2(7) . .
C211 Si21 C210 108.9(7) . .
C213 Si21 C210 104.0(7) . .
C221 Si22 C223 112.2(8) . .
C221 Si22 C222 110.0(8) . .
C223 Si22 C222 109.8(10) . .
C221 Si22 C220 110.5(7) . .
C223 Si22 C220 104.9(7) . .
C222 Si22 C220 109.3(8) . .
C313 Si31 C312 115(3) . .
C313 Si31 C311 108.3(13) . .
C312 Si31 C311 111.4(10) . .
C313 Si31 C310 105.0(13) . .
C312 Si31 C310 104.7(18) . .
C311 Si31 C310 112.6(8) . .
C31A Si32 C33A 115.9(19) . .
C31A Si32 C32A 111.4(19) . .
C33A Si32 C32A 112.2(19) . .
C31A Si32 C320 107.4(11) . .
C33A Si32 C320 109.3(12) . .
C32A Si32 C320 99.2(12) . .
C31A Si32 C32B 60(2) . .
C33A Si32 C32B 62(2) . .
C32A Si32 C32B 159.7(19) . .
C320 Si32 C32B 101.0(17) . .
C31A Si32 C31B 51(3) . .
C33A Si32 C31B 133(2) . .
C32A Si32 C31B 61(3) . .
C320 Si32 C31B 117.7(18) . .
C32B Si32 C31B 108(3) . .
C31A Si32 C33B 127(2) . .
C33A Si32 C33B 43(2) . .
C32A Si32 C33B 70(2) . .
C320 Si32 C33B 125.6(19) . .
C32B Si32 C33B 100(3) . .
C31B Si32 C33B 103(3) . .
C412 Si41 C410 108(2) . .
C412 Si41 C413 110(2) . .
C410 Si41 C413 103.9(16) . .
C412 Si41 C411 111.9(11) . .
C410 Si41 C411 111.4(9) . .
C413 Si41 C411 111.3(11) . .
C420 Si42 C421 113.8(13) . .
C420 Si42 C422 107.2(9) . .
C421 Si42 C422 105.1(11) . .
C420 Si42 C423 110.2(15) . .
C421 Si42 C423 102.3(19) . .
C422 Si42 C423 118.3(13) . .
C513 Si51 C512 112.0(9) . .
C513 Si51 C511 107.3(7) . .
C512 Si51 C511 112.8(7) . .
C513 Si51 C510 108.0(7) . .
C512 Si51 C510 104.0(7) . .
C511 Si51 C510 112.7(6) . .
C521 Si52 C522 107.8(6) . .
C521 Si52 C523 111.3(6) . .
C522 Si52 C523 110.8(7) . .
C521 Si52 C520 109.2(6) . .
C522 Si52 C520 108.8(7) . .
C523 Si52 C520 109.0(6) . .
C613 Si61 C612 110.4(7) . .
C613 Si61 C611 110.9(8) . .
C612 Si61 C611 110.6(7) . .
C613 Si61 C610 109.3(7) . .
C612 Si61 C610 106.4(6) . .
C611 Si61 C610 109.2(6) . .
C623 Si62 C622 109.6(8) . .
C623 Si62 C621 109.2(8) . .
C622 Si62 C621 110.5(9) . .
C623 Si62 C620 111.1(6) . .
C622 Si62 C620 109.3(7) . .
C621 Si62 C620 107.1(6) . .
O12 S1 O13 114.3(6) . .
O12 S1 O11 114.8(6) . .
O13 S1 O11 115.4(6) . .
O12 S1 C1 103.4(6) . .
O13 S1 C1 102.1(6) . .
O11 S1 C1 104.5(6) . .
O22 S2 O21 116.0(6) . .
O22 S2 O23 113.4(6) . .
O21 S2 O23 114.8(6) . .
O22 S2 C2 103.4(6) . .
O21 S2 C2 103.3(6) . .
O23 S2 C2 103.9(6) . .
O33 S3 O31 114.5(6) . .
O33 S3 O32 115.1(6) . .
O31 S3 O32 113.9(6) . .
O33 S3 C3 104.3(7) . .
O31 S3 C3 103.4(6) . .
O32 S3 C3 103.7(6) . .
O43 S4 O41 114.0(6) . .
O43 S4 O42 114.0(6) . .
O41 S4 O42 116.0(6) . .
O43 S4 C4 103.2(6) . .
O41 S4 C4 102.5(6) . .
O42 S4 C4 104.9(6) . .
O51 S5 O52 115.9(6) . .
O51 S5 O53 114.3(6) . .
O52 S5 O53 113.5(5) . .
O51 S5 C5 104.3(6) . .
O52 S5 C5 103.9(6) . .
O53 S5 C5 102.9(6) . .
O13 Ag1 Te1 133.7(2) . .
O13 Ag1 Te6 100.8(2) . .
Te1 Ag1 Te6 125.44(4) . .
O32 Ag2 O21 88.7(3) . .
O32 Ag2 Te2 108.0(2) . .
O21 Ag2 Te2 97.48(19) . .
O32 Ag2 Te1 108.4(2) . .
O21 Ag2 Te1 99.9(2) . .
Te2 Ag2 Te1 139.83(4) . .
O53 Ag3 O42 85.2(3) . .
O53 Ag3 Te2 98.3(2) . 1_565
O42 Ag3 Te2 110.6(2) . 1_565
O53 Ag3 Te3 97.9(2) . .
O42 Ag3 Te3 93.5(2) . .
Te2 Ag3 Te3 151.88(5) 1_565 .
O61A Ag4 O62B 29.0(6) . .
O61A Ag4 Te3 129.3(5) . .
O62B Ag4 Te3 101.9(5) . .
O61A Ag4 Te4 107.0(5) . .
O62B Ag4 Te4 133.1(6) . .
Te3 Ag4 Te4 123.75(4) . .
O43 Ag5 O52 86.0(3) . .
O43 Ag5 Te5 122.0(2) . .
O52 Ag5 Te5 108.4(2) . .
O43 Ag5 Te4 112.7(2) . .
O52 Ag5 Te4 105.3(2) . .
Te5 Ag5 Te4 116.25(4) . .
O31 Ag6 O22 87.3(4) . .
O31 Ag6 Te5 119.3(2) . .
O22 Ag6 Te5 98.6(2) . .
O31 Ag6 Te6 95.4(2) . .
O22 Ag6 Te6 126.7(2) . .
Te5 Ag6 Te6 124.62(4) . .
C120 Te1 C110 97.1(5) . .
C120 Te1 Ag1 108.7(3) . .
C110 Te1 Ag1 113.0(3) . .
C120 Te1 Ag2 109.5(3) . .
C110 Te1 Ag2 101.0(3) . .
Ag1 Te1 Ag2 124.00(4) . .
C220 Te2 C210 93.0(6) . .
C220 Te2 Ag3 110.0(5) . 1_545
C210 Te2 Ag3 107.5(4) . 1_545
C220 Te2 Ag2 102.6(4) . .
C210 Te2 Ag2 105.4(4) . .
Ag3 Te2 Ag2 131.57(4) 1_545 .
C320 Te3 C310 94.7(7) . .
C320 Te3 Ag4 113.9(5) . .
C310 Te3 Ag4 109.7(6) . .
C320 Te3 Ag3 104.9(4) . .
C310 Te3 Ag3 116.9(7) . .
Ag4 Te3 Ag3 115.06(4) . .
C410 Te4 C420 99.4(12) . .
C410 Te4 Ag4 111.1(7) . .
C420 Te4 Ag4 106.1(5) . .
C410 Te4 Ag5 110.4(11) . .
C420 Te4 Ag5 96.6(4) . .
Ag4 Te4 Ag5 127.93(4) . .
C520 Te5 C510 97.3(5) . .
C520 Te5 Ag6 102.9(4) . .
C510 Te5 Ag6 100.2(3) . .
C520 Te5 Ag5 111.8(3) . .
C510 Te5 Ag5 108.7(4) . .
Ag6 Te5 Ag5 130.56(4) . .
C620 Te6 C610 95.9(5) . .
C620 Te6 Ag6 101.3(3) . .
C610 Te6 Ag6 111.2(4) . .
C620 Te6 Ag1 113.3(3) . .
C610 Te6 Ag1 114.8(3) . .
Ag6 Te6 Ag1 117.45(4) . .
F63A C6A F62A 103.3(18) . .
F63A C6A F61A 106.6(19) . .
F62A C6A F61A 108.1(19) . .
F63A C6A S6A 110.2(19) . .
F62A C6A S6A 112.4(15) . .
F61A C6A S6A 115.5(16) . .
O62A S6A O63A 114.7(15) . .
O62A S6A O61A 114.8(12) . .
O63A S6A O61A 115.9(14) . .
O62A S6A C6A 102.1(13) . .
O63A S6A C6A 107.3(14) . .
O61A S6A C6A 99.4(13) . .
S6A O61A Ag4 127.4(13) . .
F62B C6B F63B 108(2) . .
F62B C6B F61B 106(2) . .
F63B C6B F61B 111(2) . .
F62B C6B S6B 106(2) . .
F63B C6B S6B 115(3) . .
F61B C6B S6B 112(3) . .
O62B S6B O63B 116(3) . .
O62B S6B O61B 113(2) . .
O63B S6B O61B 116(2) . .
O62B S6B C6B 101(2) . .
O63B S6B C6B 105(2) . .
O61B S6B C6B 105(2) . .
S6B O62B Ag4 117.8(19) . .
Si32 C31A H1AA 109.5 . .
Si32 C31A H1BA 109.5 . .
H1AA C31A H1BA 109.5 . .
Si32 C31A H1CA 109.5 . .
H1AA C31A H1CA 109.5 . .
H1BA C31A H1CA 109.5 . .
Si32 C32A H2AA 109.5 . .
Si32 C32A H2BA 109.5 . .
H2AA C32A H2BA 109.5 . .
Si32 C32A H2CA 109.5 . .
H2AA C32A H2CA 109.5 . .
H2BA C32A H2CA 109.5 . .
Si32 C33A H3AA 109.5 . .
Si32 C33A H3BA 109.5 . .
H3AA C33A H3BA 109.5 . .
Si32 C33A H3CA 109.5 . .
H3AA C33A H3CA 109.5 . .
H3BA C33A H3CA 109.5 . .
Si32 C31B H1AB 109.5 . .
Si32 C31B H1BB 109.5 . .
H1AB C31B H1BB 109.5 . .
Si32 C31B H1CB 109.5 . .
H1AB C31B H1CB 109.5 . .
H1BB C31B H1CB 109.5 . .
Si32 C32B H2AB 109.5 . .
Si32 C32B H2BB 109.5 . .
H2AB C32B H2BB 109.5 . .
Si32 C32B H2CB 109.5 . .
H2AB C32B H2CB 109.5 . .
H2BB C32B H2CB 109.5 . .
Si32 C33B H3AB 109.5 . .
Si32 C33B H3BB 109.5 . .
H3AB C33B H3BB 109.5 . .
Si32 C33B H3CB 109.5 . .
H3AB C33B H3CB 109.5 . .
H3BB C33B H3CB 109.5 . .

loop_
_geom_bond_atom_site_label_1
_geom_bond_atom_site_label_2
_geom_bond_distance
_geom_bond_site_symmetry_2
C1 F12 1.323(15) .
C1 F11 1.340(16) .
C1 F13 1.348(15) .
C1 S1 1.811(15) .
C2 F21 1.308(15) .
C2 F23 1.319(15) .
C2 F22 1.338(15) .
C2 S2 1.813(14) .
C3 F31 1.321(18) .
C3 F32 1.332(16) .
C3 F33 1.335(16) .
C3 S3 1.827(14) .
C4 F41 1.285(17) .
C4 F42 1.306(16) .
C4 F43 1.314(16) .
C4 S4 1.837(14) .
C5 F51 1.314(16) .
C5 F52 1.319(16) .
C5 F53 1.326(17) .
C5 S5 1.814(14) .
C110 Si11 1.876(11) .
C110 Te1 2.143(11) .
C110 H11A 0.9900 .
C110 H11B 0.9900 .
C111 Si11 1.848(15) .
C111 H11C 0.9800 .
C111 H11D 0.9800 .
C111 H11E 0.9800 .
C112 Si11 1.871(14) .
C112 H11F 0.9800 .
C112 H11G 0.9800 .
C112 H11H 0.9800 .
C113 Si11 1.861(15) .
C113 H11I 0.9800 .
C113 H11J 0.9800 .
C113 H11K 0.9800 .
C120 Si12 1.870(12) .
C120 Te1 2.138(12) .
C120 H12A 0.9900 .
C120 H12B 0.9900 .
C121 Si12 1.870(15) .
C121 H12C 0.9800 .
C121 H12D 0.9800 .
C121 H12E 0.9800 .
C122 Si12 1.830(13) .
C122 H12F 0.9800 .
C122 H12G 0.9800 .
C122 H12H 0.9800 .
C123 Si12 1.852(15) .
C123 H12I 0.9800 .
C123 H12J 0.9800 .
C123 H12K 0.9800 .
C210 Si21 1.900(14) .
C210 Te2 2.153(13) .
C210 H21A 0.9900 .
C210 H21B 0.9900 .
C211 Si21 1.847(15) .
C211 H21C 0.9800 .
C211 H21D 0.9800 .
C211 H21E 0.9800 .
C212 Si21 1.831(17) .
C212 H21F 0.9800 .
C212 H21G 0.9800 .
C212 H21H 0.9800 .
C213 Si21 1.855(16) .
C213 H21I 0.9800 .
C213 H21J 0.9800 .
C213 H21K 0.9800 .
C220 Si22 1.911(15) .
C220 Te2 2.149(14) .
C220 H22A 0.9900 .
C220 H22B 0.9900 .
C221 Si22 1.854(15) .
C221 H22C 0.9800 .
C221 H22D 0.9800 .
C221 H22E 0.9800 .
C222 Si22 1.87(2) .
C222 H22F 0.9800 .
C222 H22G 0.9800 .
C222 H22H 0.9800 .
C223 Si22 1.862(16) .
C223 H22I 0.9800 .
C223 H22J 0.9800 .
C223 H22K 0.9800 .
C310 Si31 1.85(2) .
C310 Te3 2.148(17) .
C310 H31A 0.9900 .
C310 H31B 0.9900 .
C311 Si31 1.847(17) .
C311 H31C 0.9800 .
C311 H31D 0.9800 .
C311 H31E 0.9800 .
C312 Si31 1.82(3) .
C312 H31F 0.9800 .
C312 H31G 0.9800 .
C312 H31H 0.9800 .
C313 Si31 1.81(3) .
C313 H31I 0.9800 .
C313 H31J 0.9800 .
C313 H31K 0.9800 .
C320 Si32 1.860(17) .
C320 Te3 2.134(15) .
C320 H32A 0.9900 .
C320 H32B 0.9900 .
C410 Si41 1.78(2) .
C410 Te4 2.093(18) .
C410 H41A 0.9900 .
C410 H41B 0.9900 .
C411 Si41 1.874(17) .
C411 H41C 0.9800 .
C411 H41D 0.9800 .
C411 H41E 0.9800 .
C412 Si41 1.77(3) .
C412 H41F 0.9800 .
C412 H41G 0.9800 .
C412 H41H 0.9800 .
C413 Si41 1.86(2) .
C413 H41I 0.9800 .
C413 H41J 0.9800 .
C413 H41K 0.9800 .
C420 Si42 1.763(16) .
C420 Te4 2.115(17) .
C420 H42A 0.9900 .
C420 H42B 0.9900 .
C421 Si42 1.86(3) .
C421 H42C 0.9800 .
C421 H42D 0.9800 .
C421 H42E 0.9800 .
C422 Si42 1.88(2) .
C422 H42F 0.9800 .
C422 H42G 0.9800 .
C422 H42H 0.9800 .
C423 Si42 1.89(3) .
C423 H42I 0.9800 .
C423 H42J 0.9800 .
C423 H42K 0.9800 .
C510 Si51 1.869(12) .
C510 Te5 2.167(12) .
C510 H51A 0.9900 .
C510 H51B 0.9900 .
C511 Si51 1.847(14) .
C511 H51C 0.9800 .
C511 H51D 0.9800 .
C511 H51E 0.9800 .
C512 Si51 1.847(16) .
C512 H51F 0.9800 .
C512 H51G 0.9800 .
C512 H51H 0.9800 .
C513 Si51 1.834(15) .
C513 H51I 0.9800 .
C513 H51J 0.9800 .
C513 H51K 0.9800 .
C520 Si52 1.870(12) .
C520 Te5 2.154(12) .
C520 H52A 0.9900 .
C520 H52B 0.9900 .
C521 Si52 1.852(12) .
C521 H52C 0.9800 .
C521 H52D 0.9800 .
C521 H52E 0.9800 .
C522 Si52 1.862(15) .
C522 H52F 0.9800 .
C522 H52G 0.9800 .
C522 H52H 0.9800 .
C523 Si52 1.864(14) .
C523 H52I 0.9800 .
C523 H52J 0.9800 .
C523 H52K 0.9800 .
C610 Si61 1.884(12) .
C610 Te6 2.144(12) .
C610 H61A 0.9900 .
C610 H61B 0.9900 .
C611 Si61 1.860(15) .
C611 H61C 0.9800 .
C611 H61D 0.9800 .
C611 H61E 0.9800 .
C612 Si61 1.855(14) .
C612 H61F 0.9800 .
C612 H61G 0.9800 .
C612 H61H 0.9800 .
C613 Si61 1.839(14) .
C613 H61I 0.9800 .
C613 H61J 0.9800 .
C613 H61K 0.9800 .
C620 Si62 1.887(12) .
C620 Te6 2.132(12) .
C620 H62A 0.9900 .
C620 H62B 0.9900 .
C621 Si62 1.877(15) .
C621 H62C 0.9800 .
C621 H62D 0.9800 .
C621 H62E 0.9800 .
C622 Si62 1.874(17) .
C622 H62F 0.9800 .
C622 H62G 0.9800 .
C622 H62H 0.9800 .
C623 Si62 1.850(16) .
C623 H62I 0.9800 .
C623 H62J 0.9800 .
C623 H62K 0.9800 .
O11 S1 1.444(9) .
O12 S1 1.434(9) .
O13 S1 1.441(9) .
O13 Ag1 2.302(8) .
O21 S2 1.443(9) .
O21 Ag2 2.526(8) .
O22 S2 1.432(10) .
O22 Ag6 2.445(10) .
O23 S2 1.460(9) .
O31 S3 1.448(10) .
O31 Ag6 2.433(9) .
O32 S3 1.452(9) .
O32 Ag2 2.387(8) .
O33 S3 1.433(10) .
O41 S4 1.443(9) .
O42 S4 1.446(9) .
O42 Ag3 2.551(9) .
O43 S4 1.440(9) .
O43 Ag5 2.348(9) .
O51 S5 1.431(9) .
O52 S5 1.453(9) .
O52 Ag5 2.400(8) .
O53 S5 1.455(9) .
O53 Ag3 2.451(8) .
Si32 C31A 1.855(10) .
Si32 C33A 1.857(10) .
Si32 C32A 1.858(10) .
Si32 C32B 1.861(10) .
Si32 C31B 1.862(10) .
Si32 C33B 1.862(10) .
Ag1 Te1 2.6858(12) .
Ag1 Te6 2.7498(13) .
Ag2 Te2 2.7224(12) .
Ag2 Te1 2.7283(13) .
Ag3 Te2 2.7072(14) 1_565
Ag3 Te3 2.7212(14) .
Ag4 O61A 2.249(19) .
Ag4 O62B 2.39(3) .
Ag4 Te3 2.7025(14) .
Ag4 Te4 2.7205(13) .
Ag5 Te5 2.7300(13) .
Ag5 Te4 2.7691(14) .
Ag6 Te5 2.7061(13) .
Ag6 Te6 2.7172(13) .
Te2 Ag3 2.7072(14) 1_545
C6A F63A 1.342(10) .
C6A F62A 1.345(10) .
C6A F61A 1.348(10) .
C6A S6A 1.809(10) .
S6A O62A 1.436(10) .
S6A O63A 1.441(10) .
S6A O61A 1.453(9) .
C6B F62B 1.347(10) .
C6B F63B 1.348(10) .
C6B F61B 1.349(10) .
C6B S6B 1.811(10) .
S6B O62B 1.447(10) .
S6B O63B 1.449(10) .
S6B O61B 1.450(10) .
C31A H1AA 0.9800 .
C31A H1BA 0.9800 .
C31A H1CA 0.9800 .
C32A H2AA 0.9800 .
C32A H2BA 0.9800 .
C32A H2CA 0.9800 .
C33A H3AA 0.9800 .
C33A H3BA 0.9800 .
C33A H3CA 0.9800 .
C31B H1AB 0.9800 .
C31B H1BB 0.9800 .
C31B H1CB 0.9800 .
C32B H2AB 0.9800 .
C32B H2BB 0.9800 .
C32B H2CB 0.9800 .
C33B H3AB 0.9800 .
C33B H3BB 0.9800 .
C33B H3CB 0.9800 .
